data_2004025
loop_
_publ_author_name
'Hamor, T. A.'
'Maslakov, A. G.'
'McWhinnie, W. R.'

_publ_section_title
;
 1-Iodo-2-<i>p</i>-tolyl-1-tellura-2-azaindene
;
_journal_issue 10
_journal_name_full 'Acta Crystallographica Section C'
_journal_page_first 2062
_journal_page_last 2064
_journal_paper_doi 10.1107/S0108270194010802
_journal_volume 51
_journal_year 1995
_chemical_compound_source 'recrystallized from chloroform'
_chemical_formula_moiety 'C14 H12 I1 N1 Te1'
_chemical_formula_sum 'C14 H12 I N Te'
_chemical_formula_weight 448.8
_space_group_IT_number 2
_symmetry_cell_setting triclinic
_symmetry_space_group_name_Hall '-P 1'
_symmetry_space_group_name_H-M 'P -1'
_atom_type_scat_source IntTabIV
_cell_angle_alpha 72.17(2)
_cell_angle_beta 76.76(3)
_cell_angle_gamma 68.31(3)
_cell_formula_units_Z 2
_cell_length_a 8.127(5)
_cell_length_b 9.952(2)
_cell_length_c 9.992(3)
_cell_measurement_reflns_used 92
_cell_measurement_temperature 293
_cell_measurement_theta_max 18
_cell_measurement_theta_min 6
_cell_volume 708.7(5)
_diffrn_measurement_device 'Enraf-Nonius CAD-4'
_diffrn_measurement_method \w-2\q
_diffrn_radiation_type MoK\a
_diffrn_radiation_wavelength 0.71069
_diffrn_reflns_av_R_equivalents 0.009
_diffrn_reflns_limit_h_max 9
_diffrn_reflns_limit_h_min 0
_diffrn_reflns_limit_k_max 11
_diffrn_reflns_limit_k_min -11
_diffrn_reflns_limit_l_max 11
_diffrn_reflns_limit_l_min -11
_diffrn_reflns_number 2675
_diffrn_reflns_theta_max 25
_diffrn_standards_decay_% <3
_diffrn_standards_interval_time 120
_diffrn_standards_number 3
_exptl_absorpt_coefficient_mu 4.35
_exptl_absorpt_correction_T_max 1.00
_exptl_absorpt_correction_T_min 0.52
_exptl_absorpt_correction_type empirical
_exptl_crystal_colour 'light brown'
_exptl_crystal_density_diffrn 2.103
_exptl_crystal_description 'chunky blocks'
_exptl_crystal_size_max 0.6
_exptl_crystal_size_mid 0.5
_exptl_crystal_size_min 0.5
_refine_diff_density_max 0.66
_refine_diff_density_min -1.07
_refine_ls_extinction_method none
_refine_ls_goodness_of_fit_obs 0.67
_refine_ls_hydrogen_treatment refU
_refine_ls_number_parameters 169
_refine_ls_number_reflns 2092
_refine_ls_R_factor_obs 0.0278
_refine_ls_shift/esd_max 0.06
_refine_ls_structure_factor_coef F
_refine_ls_weighting_details 'w = 1/[\s^2^(F) + 0.0015F^2^]'
_refine_ls_weighting_scheme calc
_refine_ls_wR_factor_obs 0.0382
_reflns_number_observed 2092
_reflns_number_total 2484
_reflns_observed_criterion F>5\s(F)
_cod_data_source_file mu1134.cif
_cod_data_source_block mu1134a
_cod_depositor_comments
;
The following automatic conversions were performed:

'_refine_ls_weighting_scheme' value 'w = 1/[\s^2^(F) + 0.0015F^2^]'
was changed to 'calc'. New tag '_refine_ls_weighting_details' was
created. The value of the new tag was set to 'w = 1/[\s^2^(F) +
0.0015F^2^]'.

Automatic conversion script
Id: cif_fix_values 3143 2015-03-26 13:38:13Z robertas 
;
_cod_original_formula_sum 'C14 H12 I1 N1 Te1'
_cod_database_code 2004025

loop_
_symmetry_equiv_pos_as_xyz
x,y,z
-x,-y,-z

loop_
_atom_site_label
_atom_site_fract_x
_atom_site_fract_y
_atom_site_fract_z
_atom_site_U_iso_or_equiv
Te .04417(4) .72426(3) .48724(4) .046
I -.21613(5) .82044(4) .72481(4) .065
N(1) .2476(5) .6122(4) .3297(4) .046
C(1) .1798(7) .5157(5) .6112(6) .047
C(2) .1465(8) .4648(6) .7562(6) .056
C(3) .2469(9) .3222(6) .8218(7) .065
C(4) .3799(8) .2307(6) .7459(7) .061
C(5) .4152(7) .2807(6) .6017(6) .056
C(6) .3163(7) .4236(5) .5326(6) .048
C(7) .2531(7) .6814(5) .1793(5) .047
C(8) .2228(7) .8329(6) .1351(6) .054
C(9) .2251(8) .9026(6) -.0069(6) .056
C(10) .2511(7) .8236(6) -.1078(6) .055
C(11) .2791(8) .6714(6) -.0598(6) .058
C(12) .2795(7) .6003(6) .0823(6) .053
C(13) .2507(9) .9000(8) -.2632(7) .069
C(14) .3454(7) .4793(6) .3829(6) .050
H(2) .0435 .5350 .8181 .049(14)
H(3) .2199 .2822 .9353 .075(19)
H(4) .4559 .1202 .7995 .079(20)
H(5) .5197 .2096 .5416 .055(15)
H(8) .1973 .8968 .2119 .102(24)
H(9) .2065 1.0206 -.0409 .075(18)
H(11) .3011 .6070 -.1356 .077(19)
H(12) .3003 .4819 .1171 .057(15)
H(13A) .1961 1.0174 -.2656 .152(38)
H(13B) .1754 .8735 -.3218 .118(29)
H(13C) .3886 .8738 -.3106 .136(33)
H(14) .4457 .4124 .3167 .068(17)

loop_
_geom_angle_atom_site_label_1
_geom_angle_atom_site_label_2
_geom_angle_atom_site_label_3
_geom_angle
_geom_angle_publ_flag
I Te N(1) 170.30(10) yes
I Te C(1) 94.80(10) yes
N(1) Te C(1) 76.3(2) yes
Te N(1) C(7) 121.2(3) yes
Te N(1) C(14) 114.5(3) yes
C(7) N(1) C(14) 124.0(4) yes
Te C(1) C(2) 126.5(4) yes
Te C(1) C(6) 113.9(4) yes
C(2) C(1) C(6) 119.6(5) yes
C(1) C(2) C(3) 119.2(5) yes
C(2) C(3) C(4) 121.7(6) yes
C(3) C(4) C(5) 119.6(5) yes
C(4) C(5) C(6) 120.1(5) yes
C(1) C(6) C(5) 119.8(5) yes
C(1) C(6) C(14) 118.0(4) yes
C(5) C(6) C(14) 122.2(5) yes
N(1) C(7) C(8) 118.4(4) yes
N(1) C(7) C(12) 121.3(4) yes
C(8) C(7) C(12) 120.2(5) yes
C(7) C(8) C(9) 119.9(5) yes
C(8) C(9) C(10) 121.2(5) yes
C(9) C(10) C(11) 117.5(5) yes
C(9) C(10) C(13) 121.3(5) yes
C(11) C(10) C(13) 121.2(5) yes
C(10) C(11) C(12) 121.7(5) yes
C(7) C(12) C(11) 119.4(5) yes
N(1) C(14) C(6) 117.3(4) yes

loop_
_geom_bond_atom_site_label_1
_geom_bond_atom_site_label_2
_geom_bond_distance
_geom_bond_publ_flag
Te I 2.9360(10) yes
Te N(1) 2.230(4) yes
Te C(1) 2.102(5) yes
N(1) C(7) 1.447(7) yes
N(1) C(14) 1.285(7) yes
C(1) C(2) 1.379(8) yes
C(1) C(6) 1.406(7) yes
C(2) C(3) 1.389(8) yes
C(3) C(4) 1.376(8) yes
C(4) C(5) 1.372(8) yes
C(5) C(6) 1.397(7) yes
C(6) C(14) 1.424(8) yes
C(7) C(8) 1.377(7) yes
C(7) C(12) 1.376(7) yes
C(8) C(9) 1.375(8) yes
C(9) C(10) 1.395(8) yes
C(10) C(11) 1.387(8) yes
C(10) C(13) 1.505(8) yes
C(11) C(12) 1.379(8) yes
